data_4001213
loop_
_publ_author_name
'Zhang, Chuhong'
'Lilley, Scott J.'
'Ainsworth, David'
'Staunton, Edward'
'Andreev, Yuri G.'
'Slawin, Alexandra M. Z.'
'Bruce, Peter G.'

_publ_section_title
;
 Structure and Conductivity of Small-Molecule Electrolytes
 [CH3O(CH2CH2O)nCH3]:LiAsF6(n= 8&#x2212;12)
;
_journal_issue 12
_journal_name_full 'Chemistry of Materials'
_journal_page_first 4039
_journal_paper_doi 10.1021/cm8005327
_journal_volume 20
_journal_year 2008
_chemical_formula_moiety 'C40 H84 As3 F18 Li3 O20'
_chemical_formula_sum 'C40 H84 As3 F18 Li3 O20'
_chemical_formula_weight 1472.65
_chemical_name_systematic
; 
 ? 
;
_space_group_IT_number 2
_symmetry_cell_setting triclinic
_symmetry_space_group_name_Hall '-P 1'
_symmetry_space_group_name_H-M 'P -1'
_atom_sites_solution_hydrogens geom
_atom_sites_solution_primary direct
_atom_sites_solution_secondary difmap
_audit_creation_method SHELXL-97
_cell_angle_alpha 82.412(11)
_cell_angle_beta 84.302(12)
_cell_angle_gamma 87.731(10)
_cell_formula_units_Z 2
_cell_length_a 9.2197(14)
_cell_length_b 9.3713(14)
_cell_length_c 35.083(6)
_cell_measurement_reflns_used 2423
_cell_measurement_temperature 93(2)
_cell_measurement_theta_max 20.05
_cell_measurement_theta_min 1.70
_cell_volume 2988.7(8)
_computing_cell_refinement 'CrystalClear (Rigaku Corp., 2004)'
_computing_data_collection 'CrystalClear (Rigaku Corp., 2004)'
_computing_data_reduction 'CrystalClear (Rigaku Corp., 2004)'
_computing_molecular_graphics 'Bruker SHELXTL'
_computing_publication_material 'Bruker SHELXTL'
_computing_structure_refinement 'SHELXL-97 (Sheldrick, 1997)'
_computing_structure_solution 'SHELXS-97 (Sheldrick, 1990)'
_diffrn_ambient_temperature 93(2)
_diffrn_measured_fraction_theta_full 0.905
_diffrn_measured_fraction_theta_max 0.883
_diffrn_measurement_device_type 'Rigaku Mercury'
_diffrn_measurement_method '\w and \f'
_diffrn_radiation_monochromator confocal
_diffrn_radiation_source 'rotating anode'
_diffrn_radiation_type MoK\a
_diffrn_radiation_wavelength 0.71073
_diffrn_reflns_av_R_equivalents 0.0840
_diffrn_reflns_av_sigmaI/netI 0.0947
_diffrn_reflns_limit_h_max 11
_diffrn_reflns_limit_h_min -11
_diffrn_reflns_limit_k_max 11
_diffrn_reflns_limit_k_min -10
_diffrn_reflns_limit_l_max 41
_diffrn_reflns_limit_l_min -37
_diffrn_reflns_number 17372
_diffrn_reflns_theta_full 25.00
_diffrn_reflns_theta_max 25.35
_diffrn_reflns_theta_min 2.35
_exptl_absorpt_coefficient_mu 1.790
_exptl_absorpt_correction_T_max 1.0000
_exptl_absorpt_correction_T_min 0.8105
_exptl_absorpt_correction_type multi-scan
_exptl_absorpt_process_details 'Jacobson, R. (1998) Private communication'
_exptl_crystal_colour colourless
_exptl_crystal_density_diffrn 1.636
_exptl_crystal_density_method 'not measured'
_exptl_crystal_description Platelet
_exptl_crystal_F_000 1508
_exptl_crystal_size_max 0.100
_exptl_crystal_size_mid 0.100
_exptl_crystal_size_min 0.010
_refine_diff_density_max 1.594
_refine_diff_density_min -1.229
_refine_diff_density_rms 0.169
_refine_ls_extinction_method none
_refine_ls_goodness_of_fit_ref 1.116
_refine_ls_hydrogen_treatment constr
_refine_ls_matrix_type full
_refine_ls_number_parameters 758
_refine_ls_number_reflns 9673
_refine_ls_number_restraints 1
_refine_ls_restrained_S_all 1.116
_refine_ls_R_factor_all 0.1823
_refine_ls_R_factor_gt 0.1298
_refine_ls_shift/su_max 0.011
_refine_ls_shift/su_mean 0.001
_refine_ls_structure_factor_coef Fsqd
_refine_ls_weighting_details 'calc w=1/[\s^2^(Fo^2^)+(0.0544P)^2^+65.9735P] where P=(Fo^2^+2Fc^2^)/3'
_refine_ls_weighting_scheme calc
_refine_ls_wR_factor_gt 0.2635
_refine_ls_wR_factor_ref 0.2924
_reflns_number_gt 6412
_reflns_number_total 9673
_reflns_threshold_expression >2sigma(I)
_cod_data_source_file cm8005327-file005.cif
_cod_data_source_block (G9)2(LiAsF6)3.cif
_cod_depositor_comments
;
The following automatic conversions were performed:

'_symmetry_cell_setting' value 'Triclinic' changed to 'triclinic'
according to /home/saulius/struct/CIF-dictionaries/cif_core.dic
dictionary named 'cif_core.dic' version 2.4.1 from 2010-06-29.

Automatic conversion script
Id: cif_fix_values 1715 2011-07-08 13:25:40Z adriana 
;
_cod_original_sg_symbol_H-M P-1
_cod_database_code 4001213

loop_
_symmetry_equiv_pos_as_xyz
'x, y, z'
'-x, -y, -z'

loop_
_atom_site_label
_atom_site_type_symbol
_atom_site_fract_x
_atom_site_fract_y
_atom_site_fract_z
_atom_site_U_iso_or_equiv
_atom_site_adp_type
_atom_site_occupancy
_atom_site_symmetry_multiplicity
_atom_site_calc_flag
_atom_site_refinement_flags
As1 As 0.47058(15) -0.79542(15) 0.07492(4) 0.0325(4) Uani 1 1 d .
F1 F 0.4371(11) -0.9195(10) 0.1139(3) 0.067(3) Uani 1 1 d .
F2 F 0.5055(10) -0.6697(10) 0.0358(2) 0.059(2) Uani 1 1 d .
F3 F 0.2924(8) -0.7932(8) 0.0669(2) 0.0389(19) Uani 1 1 d .
F4 F 0.4350(8) -0.6631(8) 0.1033(2) 0.0403(19) Uani 1 1 d .
F5 F 0.6495(9) -0.7960(10) 0.0830(3) 0.065(3) Uani 1 1 d .
F6 F 0.5055(12) -0.9249(12) 0.0458(4) 0.083(4) Uani 1 1 d .
As2 As 0.13875(16) -1.17773(16) 0.27946(5) 0.0412(4) Uani 1 1 d .
F7 F 0.1255(12) -1.3548(10) 0.2770(4) 0.091(4) Uani 1 1 d .
F8 F 0.1558(11) -1.0014(9) 0.2835(3) 0.063(3) Uani 1 1 d .
F9 F 0.061(3) -1.1432(14) 0.2409(5) 0.188(11) Uani 1 1 d .
F10 F -0.0243(17) -1.175(2) 0.3033(7) 0.186(10) Uani 1 1 d .
F11 F 0.2129(18) -1.2166(13) 0.3227(3) 0.110(5) Uani 1 1 d .
F12 F 0.3063(12) -1.1868(14) 0.2600(4) 0.109(5) Uani 1 1 d .
As3 As -0.42647(16) -0.31794(17) 0.42188(6) 0.0553(6) Uani 1 1 d D
F13 F -0.2640(10) -0.3650(9) 0.4371(3) 0.054(2) Uani 1 1 d .
F14 F -0.4404(10) -0.4732(11) 0.4046(3) 0.068(3) Uani 1 1 d .
F15 F -0.509(2) -0.401(3) 0.4620(6) 0.259(17) Uani 1 1 d .
F16 F -0.4139(15) -0.170(2) 0.4422(12) 0.34(2) Uani 1 1 d .
F17 F -0.5860(18) -0.2746(14) 0.4083(11) 0.31(2) Uani 1 1 d .
F18 F -0.343(3) -0.242(3) 0.3841(7) 0.33(2) Uani 1 1 d D
C1 C -0.106(4) -0.122(4) 0.1428(10) 0.20(2) Uani 1 1 d .
H1A H -0.2036 -0.1143 0.1338 0.299 Uiso 1 1 calc R
H1B H -0.0845 -0.0329 0.1526 0.299 Uiso 1 1 calc R
H1C H -0.1020 -0.2030 0.1636 0.299 Uiso 1 1 calc R
O2 O -0.0052(18) -0.1458(16) 0.1129(3) 0.088(5) Uani 1 1 d .
C3 C 0.144(3) -0.160(2) 0.1262(7) 0.102(10) Uani 1 1 d .
H3A H 0.1500 -0.2452 0.1462 0.123 Uiso 1 1 calc R
H3B H 0.1662 -0.0736 0.1376 0.123 Uiso 1 1 calc R
C4 C 0.251(2) -0.179(2) 0.0918(7) 0.079(7) Uani 1 1 d .
H4A H 0.2455 -0.0946 0.0717 0.094 Uiso 1 1 calc R
H4B H 0.3519 -0.1891 0.0994 0.094 Uiso 1 1 calc R
O5 O 0.2121(16) -0.3014(13) 0.0784(4) 0.080(5) Uani 1 1 d .
C6 C 0.3078(19) -0.341(3) 0.0461(8) 0.091(8) Uani 1 1 d .
H6A H 0.3303 -0.2554 0.0268 0.109 Uiso 1 1 calc R
H6B H 0.4001 -0.3851 0.0547 0.109 Uiso 1 1 calc R
C7 C 0.227(2) -0.440(2) 0.0306(8) 0.103(10) Uani 1 1 d .
H7A H 0.2815 -0.4651 0.0065 0.124 Uiso 1 1 calc R
H7B H 0.2192 -0.5298 0.0492 0.124 Uiso 1 1 calc R
O8 O 0.0904(13) -0.3913(11) 0.0229(3) 0.058(3) Uani 1 1 d .
C9 C 0.098(3) -0.289(2) -0.0097(6) 0.080(7) Uani 1 1 d .
H9A H 0.1190 -0.3360 -0.0334 0.096 Uiso 1 1 calc R
H9B H 0.1769 -0.2209 -0.0087 0.096 Uiso 1 1 calc R
C10 C -0.043(3) -0.211(2) -0.0103(4) 0.082(8) Uani 1 1 d .
H10A H -0.0420 -0.1360 -0.0330 0.098 Uiso 1 1 calc R
H10B H -0.1218 -0.2783 -0.0116 0.098 Uiso 1 1 calc R
O11 O -0.0638(10) -0.1472(11) 0.0247(3) 0.043(2) Uani 1 1 d .
C12 C -0.2087(17) -0.0956(18) 0.0313(7) 0.083(7) Uani 1 1 d .
H12A H -0.2443 -0.0520 0.0066 0.099 Uiso 1 1 calc R
H12B H -0.2124 -0.0204 0.0488 0.099 Uiso 1 1 calc R
C13 C -0.3058(19) -0.218(2) 0.0494(9) 0.095(9) Uani 1 1 d .
H13A H -0.4016 -0.1800 0.0594 0.114 Uiso 1 1 calc R
H13B H -0.3219 -0.2819 0.0299 0.114 Uiso 1 1 calc R
O14 O -0.2369(12) -0.2956(12) 0.0794(3) 0.052(3) Uani 1 1 d .
C15 C -0.299(2) -0.4300(19) 0.0938(5) 0.060(5) Uani 1 1 d .
H15A H -0.3056 -0.4891 0.0727 0.072 Uiso 1 1 calc R
H15B H -0.3977 -0.4165 0.1069 0.072 Uiso 1 1 calc R
C16 C -0.197(3) -0.500(3) 0.1220(5) 0.105(9) Uani 1 1 d .
H16A H -0.1975 -0.4433 0.1439 0.126 Uiso 1 1 calc R
H16B H -0.2305 -0.5979 0.1324 0.126 Uiso 1 1 calc R
O17 O -0.0554(13) -0.5098(16) 0.1043(3) 0.080(5) Uani 1 1 d .
C18 C 0.075(2) -0.582(3) 0.1245(6) 0.084(6) Uani 1 1 d .
H18A H 0.1661 -0.5646 0.1075 0.101 Uiso 1 1 calc R
H18B H 0.0834 -0.5402 0.1487 0.101 Uiso 1 1 calc R
C19 C 0.0530(18) -0.723(2) 0.1325(4) 0.055(4) Uani 1 1 d .
H19A H 0.1484 -0.7737 0.1352 0.066 Uiso 1 1 calc R
H19B H 0.0101 -0.7564 0.1106 0.066 Uiso 1 1 calc R
O20 O -0.0405(11) -0.7605(15) 0.1670(3) 0.059(3) Uani 1 1 d .
C21 C 0.0405(15) -0.7808(19) 0.1993(4) 0.048(4) Uani 1 1 d .
H21A H 0.1029 -0.6972 0.1993 0.057 Uiso 1 1 calc R
H21B H 0.1039 -0.8684 0.1986 0.057 Uiso 1 1 calc R
C22 C -0.0654(15) -0.7964(17) 0.2346(5) 0.047(4) Uani 1 1 d .
H22A H -0.1263 -0.8806 0.2340 0.057 Uiso 1 1 calc R
H22B H -0.0104 -0.8160 0.2576 0.057 Uiso 1 1 calc R
O23 O -0.1612(9) -0.6694(9) 0.2384(2) 0.032(2) Uani 1 1 d .
C24 C -0.0889(14) -0.5444(15) 0.2423(4) 0.035(3) Uani 1 1 d .
H24A H -0.0288 -0.5103 0.2180 0.042 Uiso 1 1 calc R
H24B H -0.0247 -0.5627 0.2635 0.042 Uiso 1 1 calc R
C25 C -0.2048(16) -0.4370(15) 0.2510(4) 0.039(3) Uani 1 1 d .
H25A H -0.1619 -0.3489 0.2574 0.047 Uiso 1 1 calc R
H25B H -0.2614 -0.4103 0.2284 0.047 Uiso 1 1 calc R
O26 O -0.2969(10) -0.5019(10) 0.2832(3) 0.035(2) Uani 1 1 d .
C27 C -0.4111(16) -0.4097(15) 0.2960(4) 0.042(4) Uani 1 1 d .
H27A H -0.4462 -0.3468 0.2737 0.051 Uiso 1 1 calc R
H27B H -0.3758 -0.3479 0.3138 0.051 Uiso 1 1 calc R
C28 C -0.5332(16) -0.5006(16) 0.3165(4) 0.042(4) Uani 1 1 d .
H28A H -0.5021 -0.5553 0.3406 0.050 Uiso 1 1 calc R
H28B H -0.6192 -0.4390 0.3233 0.050 Uiso 1 1 calc R
O29 O -0.5681(9) -0.5959(10) 0.2909(3) 0.035(2) Uani 1 1 d .
C30 C -0.6902(17) -0.6749(18) 0.3061(4) 0.050(4) Uani 1 1 d .
H30A H -0.7119 -0.7405 0.2880 0.075 Uiso 1 1 calc R
H30B H -0.7739 -0.6090 0.3102 0.075 Uiso 1 1 calc R
H30C H -0.6708 -0.7307 0.3308 0.075 Uiso 1 1 calc R
C31 C -0.516(3) -0.2133(17) 0.1748(5) 0.071(6) Uani 1 1 d .
H31A H -0.4672 -0.1570 0.1519 0.106 Uiso 1 1 calc R
H31B H -0.4566 -0.2151 0.1965 0.106 Uiso 1 1 calc R
H31C H -0.6118 -0.1693 0.1813 0.106 Uiso 1 1 calc R
O32 O -0.5333(15) -0.3564(13) 0.1670(3) 0.066(3) Uani 1 1 d .
C33 C -0.6101(18) -0.439(2) 0.2016(5) 0.065(5) Uani 1 1 d .
H33A H -0.5672 -0.4185 0.2250 0.077 Uiso 1 1 calc R
H33B H -0.7143 -0.4079 0.2038 0.077 Uiso 1 1 calc R
C34 C -0.5983(17) -0.585(2) 0.1988(5) 0.060(5) Uani 1 1 d .
H34A H -0.6204 -0.6028 0.1729 0.072 Uiso 1 1 calc R
H34B H -0.6692 -0.6372 0.2182 0.072 Uiso 1 1 calc R
O35 O -0.4569(10) -0.6340(12) 0.2052(3) 0.047(3) Uani 1 1 d .
C36 C -0.4237(19) -0.7737(18) 0.1918(4) 0.054(4) Uani 1 1 d .
H36A H -0.3169 -0.7869 0.1864 0.065 Uiso 1 1 calc R
H36B H -0.4689 -0.7778 0.1675 0.065 Uiso 1 1 calc R
C37 C -0.4795(19) -0.8887(19) 0.2213(4) 0.053(4) Uani 1 1 d .
H37A H -0.5865 -0.8774 0.2266 0.064 Uiso 1 1 calc R
H37B H -0.4570 -0.9840 0.2125 0.064 Uiso 1 1 calc R
O38 O -0.4089(10) -0.8760(10) 0.2549(2) 0.034(2) Uani 1 1 d .
C39 C -0.4369(18) -0.9916(17) 0.2868(4) 0.048(4) Uani 1 1 d .
H39A H -0.4201 -1.0867 0.2775 0.058 Uiso 1 1 calc R
H39B H -0.5391 -0.9850 0.2983 0.058 Uiso 1 1 calc R
C40 C -0.3349(18) -0.9733(14) 0.3157(4) 0.043(4) Uani 1 1 d .
H40A H -0.3587 -1.0395 0.3397 0.051 Uiso 1 1 calc R
H40B H -0.2334 -0.9941 0.3055 0.051 Uiso 1 1 calc R
O41 O -0.3515(10) -0.8255(10) 0.3232(3) 0.042(2) Uani 1 1 d .
C42 C -0.2716(15) -0.7946(19) 0.3542(4) 0.045(4) Uani 1 1 d .
H42A H -0.2849 -0.8736 0.3759 0.054 Uiso 1 1 calc R
H42B H -0.3123 -0.7049 0.3636 0.054 Uiso 1 1 calc R
C43 C -0.1145(13) -0.7779(14) 0.3427(4) 0.031(3) Uani 1 1 d .
H43A H -0.0682 -0.8743 0.3409 0.037 Uiso 1 1 calc R
H43B H -0.1014 -0.7217 0.3167 0.037 Uiso 1 1 calc R
O44 O -0.0428(10) -0.7080(9) 0.3688(3) 0.034(2) Uani 1 1 d .
C45 C -0.0856(16) -0.5630(14) 0.3682(4) 0.037(3) Uani 1 1 d .
H45A H -0.1814 -0.5543 0.3833 0.045 Uiso 1 1 calc R
H45B H -0.0947 -0.5186 0.3413 0.045 Uiso 1 1 calc R
C46 C 0.0266(17) -0.4883(16) 0.3853(4) 0.043(4) Uani 1 1 d .
H46A H 0.1187 -0.4835 0.3681 0.052 Uiso 1 1 calc R
H46B H -0.0073 -0.3890 0.3888 0.052 Uiso 1 1 calc R
O47 O 0.0487(10) -0.5686(9) 0.4213(2) 0.032(2) Uani 1 1 d .
C48 C 0.1540(18) -0.5116(15) 0.4408(4) 0.044(4) Uani 1 1 d .
H48A H 0.1179 -0.4191 0.4495 0.053 Uiso 1 1 calc R
H48B H 0.2448 -0.4939 0.4235 0.053 Uiso 1 1 calc R
C49 C 0.1823(17) -0.6174(15) 0.4743(4) 0.040(3) Uani 1 1 d .
H49A H 0.2672 -0.5878 0.4863 0.048 Uiso 1 1 calc R
H49B H 0.0967 -0.6203 0.4938 0.048 Uiso 1 1 calc R
O50 O 0.2111(9) -0.7586(9) 0.4629(2) 0.030(2) Uani 1 1 d .
C51 C 0.3561(15) -0.7760(16) 0.4463(4) 0.040(3) Uani 1 1 d .
H51A H 0.4237 -0.7934 0.4667 0.048 Uiso 1 1 calc R
H51B H 0.3860 -0.6881 0.4288 0.048 Uiso 1 1 calc R
C52 C 0.3601(15) -0.9023(17) 0.4241(4) 0.043(4) Uani 1 1 d .
H52A H 0.4592 -0.9175 0.4113 0.052 Uiso 1 1 calc R
H52B H 0.3323 -0.9909 0.4415 0.052 Uiso 1 1 calc R
O53 O 0.2578(9) -0.8687(9) 0.3959(2) 0.029(2) Uani 1 1 d .
C54 C 0.2280(15) -0.9902(14) 0.3786(4) 0.035(3) Uani 1 1 d .
H54A H 0.3199 -1.0453 0.3733 0.042 Uiso 1 1 calc R
H54B H 0.1874 -0.9584 0.3537 0.042 Uiso 1 1 calc R
C55 C 0.1210(14) -1.0867(14) 0.4043(4) 0.035(3) Uani 1 1 d .
H55A H 0.0842 -1.1586 0.3896 0.042 Uiso 1 1 calc R
H55B H 0.1686 -1.1385 0.4264 0.042 Uiso 1 1 calc R
O56 O 0.0049(9) -0.9972(8) 0.4176(2) 0.0282(19) Uani 1 1 d .
C57 C -0.0790(14) -1.0636(14) 0.4510(3) 0.029(3) Uani 1 1 d .
H57A H -0.0171 -1.0891 0.4725 0.035 Uiso 1 1 calc R
H57B H -0.1233 -1.1522 0.4455 0.035 Uiso 1 1 calc R
C58 C -0.1941(15) -0.9555(15) 0.4611(4) 0.039(3) Uani 1 1 d .
H58A H -0.2649 -0.9428 0.4414 0.047 Uiso 1 1 calc R
H58B H -0.2471 -0.9893 0.4864 0.047 Uiso 1 1 calc R
O59 O -0.1267(9) -0.8200(9) 0.4628(3) 0.029(2) Uani 1 1 d .
C60 C -0.2333(14) -0.7147(15) 0.4716(4) 0.035(3) Uani 1 1 d .
H60A H -0.1863 -0.6231 0.4722 0.052 Uiso 1 1 calc R
H60B H -0.2855 -0.7451 0.4969 0.052 Uiso 1 1 calc R
H60C H -0.3024 -0.7024 0.4519 0.052 Uiso 1 1 calc R
Li1 Li -0.012(2) -0.286(3) 0.0723(8) 0.055(7) Uani 1 1 d .
Li2 Li -0.373(3) -0.681(2) 0.2676(7) 0.039(6) Uani 1 1 d .
Li3 Li 0.048(2) -0.789(2) 0.4202(7) 0.033(5) Uani 1 1 d .

loop_
_atom_site_aniso_label
_atom_site_aniso_U_11
_atom_site_aniso_U_22
_atom_site_aniso_U_33
_atom_site_aniso_U_23
_atom_site_aniso_U_13
_atom_site_aniso_U_12
As1 0.0285(7) 0.0274(8) 0.0426(8) -0.0073(6) -0.0077(6) 0.0065(6)
F1 0.077(7) 0.041(5) 0.080(7) 0.038(5) -0.049(6) -0.030(5)
F2 0.062(6) 0.065(6) 0.041(5) 0.015(4) 0.006(4) -0.014(5)
F3 0.029(4) 0.037(5) 0.052(5) -0.003(4) -0.015(4) -0.001(3)
F4 0.043(5) 0.042(5) 0.036(4) -0.015(4) 0.006(4) -0.004(4)
F5 0.030(5) 0.059(6) 0.111(8) -0.021(6) -0.027(5) 0.005(4)
F6 0.077(7) 0.070(7) 0.117(9) -0.066(7) -0.018(7) 0.031(6)
As2 0.0320(8) 0.0299(9) 0.0637(10) -0.0134(7) -0.0061(7) 0.0036(6)
F7 0.070(7) 0.026(5) 0.184(13) -0.021(7) -0.031(8) -0.012(5)
F8 0.098(7) 0.025(5) 0.074(6) -0.010(4) -0.052(6) 0.007(5)
F9 0.37(3) 0.070(9) 0.159(14) 0.015(9) -0.225(18) -0.032(12)
F10 0.083(10) 0.166(16) 0.31(3) -0.106(17) 0.100(14) -0.023(10)
F11 0.193(15) 0.076(8) 0.072(8) -0.025(6) -0.069(9) 0.036(9)
F12 0.067(7) 0.097(9) 0.166(13) -0.072(9) 0.054(8) -0.032(7)
As3 0.0274(8) 0.0275(9) 0.1167(16) -0.0204(9) -0.0233(9) 0.0051(7)
F13 0.058(5) 0.037(5) 0.073(6) -0.012(4) -0.036(5) 0.004(4)
F14 0.042(5) 0.078(7) 0.095(8) -0.058(6) -0.007(5) -0.001(5)
F15 0.185(18) 0.45(4) 0.171(17) -0.19(2) 0.151(16) -0.24(2)
F16 0.076(10) 0.165(16) 0.90(7) -0.36(3) -0.22(2) 0.088(10)
F17 0.131(13) 0.044(8) 0.82(6) -0.100(18) -0.31(3) 0.047(8)
F18 0.28(2) 0.41(4) 0.26(2) 0.32(3) -0.21(2) -0.30(3)
C1 0.25(4) 0.21(4) 0.15(3) -0.14(3) 0.11(3) -0.17(3)
O2 0.141(13) 0.088(10) 0.043(7) -0.015(7) -0.010(8) -0.063(10)
C3 0.19(3) 0.037(11) 0.098(17) 0.006(11) -0.11(2) -0.038(14)
C4 0.075(14) 0.045(12) 0.116(19) 0.025(12) -0.051(13) -0.015(10)
O5 0.092(10) 0.047(8) 0.106(11) 0.023(7) -0.066(9) -0.033(7)
C6 0.018(8) 0.088(17) 0.15(2) 0.026(15) 0.002(11) 0.009(10)
C7 0.056(13) 0.062(13) 0.17(2) 0.013(15) 0.079(15) 0.011(12)
O8 0.068(8) 0.024(6) 0.072(8) 0.002(5) 0.027(6) -0.003(5)
C9 0.108(18) 0.060(13) 0.068(13) -0.026(10) 0.041(13) -0.029(13)
C10 0.122(19) 0.110(17) 0.017(8) 0.001(9) -0.009(10) -0.072(16)
O11 0.028(5) 0.044(6) 0.056(6) 0.006(5) -0.013(5) -0.004(4)
C12 0.034(9) 0.030(9) 0.17(2) 0.032(11) 0.001(11) 0.005(8)
C13 0.029(9) 0.053(13) 0.19(3) -0.010(15) 0.020(13) 0.006(9)
O14 0.057(7) 0.048(7) 0.051(7) -0.019(5) 0.017(6) -0.013(6)
C15 0.072(12) 0.063(12) 0.049(10) -0.015(8) 0.010(9) -0.056(10)
C16 0.15(2) 0.14(2) 0.030(10) 0.014(11) -0.034(12) -0.078(19)
O17 0.052(7) 0.126(12) 0.050(7) 0.053(7) -0.024(6) -0.037(8)
C18 0.067(13) 0.11(2) 0.074(14) 0.000(13) -0.013(11) -0.001(13)
C19 0.048(10) 0.077(13) 0.034(9) 0.001(8) 0.007(7) 0.002(9)
O20 0.034(5) 0.118(10) 0.026(5) -0.012(6) -0.001(4) 0.009(6)
C21 0.024(7) 0.077(12) 0.042(9) -0.003(8) -0.015(6) 0.017(7)
C22 0.031(8) 0.054(10) 0.053(10) 0.005(8) -0.006(7) 0.013(7)
O23 0.032(5) 0.026(5) 0.038(5) -0.007(4) -0.005(4) -0.002(4)
C24 0.028(7) 0.041(9) 0.034(7) 0.004(6) -0.010(6) 0.003(6)
C25 0.046(8) 0.025(8) 0.046(8) 0.007(6) -0.017(7) -0.002(6)
O26 0.034(5) 0.030(5) 0.040(5) -0.004(4) -0.005(4) 0.004(4)
C27 0.057(9) 0.030(8) 0.045(8) -0.010(7) -0.023(7) 0.005(7)
C28 0.043(8) 0.046(9) 0.036(8) -0.006(7) -0.003(7) 0.018(7)
O29 0.028(5) 0.030(5) 0.044(6) 0.000(4) 0.005(4) -0.002(4)
C30 0.046(9) 0.059(11) 0.045(9) 0.004(8) -0.005(7) -0.012(8)
C31 0.137(18) 0.040(10) 0.037(9) 0.000(7) -0.031(10) 0.023(11)
O32 0.098(10) 0.056(8) 0.045(7) -0.019(6) -0.010(7) 0.029(7)
C33 0.038(9) 0.097(16) 0.061(12) -0.029(11) -0.006(8) 0.027(10)
C34 0.039(9) 0.088(15) 0.051(10) 0.008(9) -0.014(8) 0.008(9)
O35 0.027(5) 0.057(7) 0.051(6) 0.018(5) -0.015(5) -0.002(5)
C36 0.064(11) 0.063(12) 0.035(8) -0.012(8) -0.002(8) -0.010(9)
C37 0.063(11) 0.061(11) 0.043(9) -0.017(8) -0.017(8) -0.026(9)
O38 0.040(5) 0.031(5) 0.033(5) -0.003(4) -0.005(4) -0.014(4)
C39 0.058(10) 0.038(9) 0.047(9) 0.004(7) -0.004(8) -0.025(8)
C40 0.069(10) 0.016(7) 0.042(8) 0.003(6) -0.010(7) 0.003(7)
O41 0.044(6) 0.031(5) 0.055(6) -0.008(5) -0.023(5) -0.004(4)
C42 0.042(8) 0.073(11) 0.021(7) -0.006(7) -0.002(6) -0.003(8)
C43 0.031(7) 0.028(7) 0.035(7) -0.012(6) -0.007(6) 0.006(6)
O44 0.038(5) 0.028(5) 0.039(5) -0.009(4) -0.017(4) 0.011(4)
C45 0.052(9) 0.029(8) 0.032(7) -0.007(6) -0.004(6) -0.001(7)
C46 0.048(9) 0.039(9) 0.037(8) 0.006(6) 0.001(7) 0.007(7)
O47 0.047(5) 0.023(5) 0.025(5) -0.002(4) 0.005(4) -0.005(4)
C48 0.071(11) 0.018(7) 0.048(9) -0.009(6) -0.022(8) -0.013(7)
C49 0.056(9) 0.032(8) 0.037(8) -0.015(6) -0.016(7) 0.002(7)
O50 0.028(5) 0.033(5) 0.029(5) -0.001(4) -0.004(4) -0.008(4)
C51 0.033(8) 0.044(9) 0.044(8) 0.002(7) -0.014(6) 0.000(7)
C52 0.027(7) 0.055(10) 0.045(9) 0.000(7) -0.008(6) 0.009(7)
O53 0.023(4) 0.030(5) 0.035(5) -0.004(4) -0.004(4) 0.002(4)
C54 0.039(8) 0.026(7) 0.042(8) -0.017(6) 0.001(6) 0.016(6)
C55 0.031(7) 0.022(7) 0.053(9) -0.009(6) -0.009(6) 0.015(6)
O56 0.031(5) 0.016(4) 0.036(5) -0.001(4) 0.002(4) 0.004(4)
C57 0.033(7) 0.035(8) 0.021(6) -0.001(5) -0.004(5) -0.013(6)
C58 0.037(8) 0.040(9) 0.041(8) -0.006(7) 0.004(6) -0.008(7)
O59 0.024(4) 0.020(5) 0.043(5) -0.005(4) 0.004(4) 0.004(4)
C60 0.028(7) 0.038(8) 0.038(8) -0.009(6) 0.006(6) 0.006(6)
Li1 0.018(11) 0.08(2) 0.067(18) -0.022(16) -0.006(11) -0.012(12)
Li2 0.039(13) 0.020(12) 0.055(15) 0.003(10) 0.001(11) 0.001(10)
Li3 0.012(9) 0.023(12) 0.064(15) -0.009(10) 0.007(10) -0.002(9)

loop_
_atom_type_symbol
_atom_type_description
_atom_type_scat_dispersion_real
_atom_type_scat_dispersion_imag
_atom_type_scat_source
C C 0.0033 0.0016 'International Tables Vol C Tables 4.2.6.8 and 6.1.1.4'
H H 0.0000 0.0000 'International Tables Vol C Tables 4.2.6.8 and 6.1.1.4'
Li Li -0.0003 0.0001 'International Tables Vol C Tables 4.2.6.8 and 6.1.1.4'
O O 0.0106 0.0060 'International Tables Vol C Tables 4.2.6.8 and 6.1.1.4'
F F 0.0171 0.0103 'International Tables Vol C Tables 4.2.6.8 and 6.1.1.4'
As As 0.0499 2.0058 'International Tables Vol C Tables 4.2.6.8 and 6.1.1.4'

loop_
_geom_angle_atom_site_label_1
_geom_angle_atom_site_label_2
_geom_angle_atom_site_label_3
_geom_angle
F1 As1 F6 91.4(6)
F1 As1 F4 89.7(5)
F6 As1 F4 178.8(5)
F1 As1 F3 89.9(4)
F6 As1 F3 89.8(5)
F4 As1 F3 89.9(4)
F1 As1 F2 179.5(5)
F6 As1 F2 88.8(6)
F4 As1 F2 90.1(4)
F3 As1 F2 90.6(4)
F1 As1 F5 90.4(5)
F6 As1 F5 90.7(5)
F4 As1 F5 89.7(4)
F3 As1 F5 179.5(4)
F2 As1 F5 89.2(5)
F9 As2 F12 98.2(11)
F9 As2 F10 87.5(13)
F12 As2 F10 174.3(11)
F9 As2 F7 89.4(7)
F12 As2 F7 88.8(6)
F10 As2 F7 90.4(8)
F9 As2 F8 92.9(6)
F12 As2 F8 90.7(6)
F10 As2 F8 89.8(7)
F7 As2 F8 177.6(6)
F9 As2 F11 176.5(11)
F12 As2 F11 85.3(8)
F10 As2 F11 89.0(11)
F7 As2 F11 90.1(6)
F8 As2 F11 87.6(5)
F18 As3 F17 94.5(15)
F18 As3 F15 178.3(15)
F17 As3 F15 87.2(15)
F18 As3 F16 89.0(17)
F17 As3 F16 94.0(8)
F15 As3 F16 91.2(16)
F18 As3 F14 94.8(14)
F17 As3 F14 87.4(7)
F15 As3 F14 85.0(8)
F16 As3 F14 175.9(15)
F18 As3 F13 87.2(8)
F17 As3 F13 178.3(14)
F15 As3 F13 91.1(11)
F16 As3 F13 86.0(6)
F14 As3 F13 92.6(4)
O2 C1 H1A 109.5
O2 C1 H1B 109.5
H1A C1 H1B 109.5
O2 C1 H1C 109.5
H1A C1 H1C 109.5
H1B C1 H1C 109.5
C1 O2 C3 110(2)
C1 O2 Li1 129.1(15)
C3 O2 Li1 106.8(15)
O2 C3 C4 108.0(15)
O2 C3 H3A 110.1
C4 C3 H3A 110.1
O2 C3 H3B 110.1
C4 C3 H3B 110.1
H3A C3 H3B 108.4
O5 C4 C3 105.7(16)
O5 C4 H4A 110.6
C3 C4 H4A 110.6
O5 C4 H4B 110.6
C3 C4 H4B 110.6
H4A C4 H4B 108.7
C4 O5 C6 113.7(18)
C4 O5 Li1 108.1(15)
C6 O5 Li1 117.6(14)
C7 C6 O5 103.7(15)
C7 C6 H6A 111.0
O5 C6 H6A 111.0
C7 C6 H6B 111.0
O5 C6 H6B 111.0
H6A C6 H6B 109.0
O8 C7 C6 113.7(17)
O8 C7 H7A 108.8
C6 C7 H7A 108.8
O8 C7 H7B 108.8
C6 C7 H7B 108.8
H7A C7 H7B 107.7
C7 O8 C9 110.1(15)
C7 O8 Li1 108.9(15)
C9 O8 Li1 107.7(13)
O8 C9 C10 107.6(15)
O8 C9 H9A 110.2
C10 C9 H9A 110.2
O8 C9 H9B 110.2
C10 C9 H9B 110.2
H9A C9 H9B 108.5
O11 C10 C9 106.2(15)
O11 C10 H10A 110.5
C9 C10 H10A 110.5
O11 C10 H10B 110.5
C9 C10 H10B 110.5
H10A C10 H10B 108.7
C12 O11 C10 111.2(16)
C12 O11 Li1 109.0(12)
C10 O11 Li1 113.1(14)
O11 C12 C13 110.0(13)
O11 C12 H12A 109.7
C13 C12 H12A 109.7
O11 C12 H12B 109.7
C13 C12 H12B 109.7
H12A C12 H12B 108.2
O14 C13 C12 108.1(17)
O14 C13 H13A 110.1
C12 C13 H13A 110.1
O14 C13 H13B 110.1
C12 C13 H13B 110.1
H13A C13 H13B 108.4
C13 O14 C15 114.5(14)
C13 O14 Li1 114.1(13)
C15 O14 Li1 117.9(14)
O14 C15 C16 104.7(14)
O14 C15 H15A 110.8
C16 C15 H15A 110.8
O14 C15 H15B 110.8
C16 C15 H15B 110.8
H15A C15 H15B 108.9
O17 C16 C15 110.9(14)
O17 C16 H16A 109.5
C15 C16 H16A 109.5
O17 C16 H16B 109.5
C15 C16 H16B 109.5
H16A C16 H16B 108.0
C16 O17 C18 124.2(14)
C16 O17 Li1 104.8(15)
C18 O17 Li1 114.4(12)
C19 C18 O17 109.0(17)
C19 C18 H18A 109.9
O17 C18 H18A 109.9
C19 C18 H18B 109.9
O17 C18 H18B 109.9
H18A C18 H18B 108.3
C18 C19 O20 113.3(17)
C18 C19 H19A 108.9
O20 C19 H19A 108.9
C18 C19 H19B 108.9
O20 C19 H19B 108.9
H19A C19 H19B 107.7
C21 O20 C19 110.3(12)
O20 C21 C22 107.5(11)
O20 C21 H21A 110.2
C22 C21 H21A 110.2
O20 C21 H21B 110.2
C22 C21 H21B 110.2
H21A C21 H21B 108.5
O23 C22 C21 113.8(12)
O23 C22 H22A 108.8
C21 C22 H22A 108.8
O23 C22 H22B 108.8
C21 C22 H22B 108.8
H22A C22 H22B 107.7
C24 O23 C22 114.5(10)
C24 O23 Li2 113.7(10)
C22 O23 Li2 123.0(10)
O23 C24 C25 105.6(10)
O23 C24 H24A 110.6
C25 C24 H24A 110.6
O23 C24 H24B 110.6
C25 C24 H24B 110.6
H24A C24 H24B 108.8
O26 C25 C24 106.9(11)
C24 C25 Li2 82.2(9)
O26 C25 H25A 110.3
C24 C25 H25A 110.3
Li2 C25 H25A 154.0
O26 C25 H25B 110.3
C24 C25 H25B 110.3
Li2 C25 H25B 86.7
H25A C25 H25B 108.6
C27 O26 C25 113.6(10)
C27 O26 Li2 111.6(10)
C25 O26 Li2 106.9(10)
O26 C27 C28 108.6(11)
O26 C27 H27A 110.0
C28 C27 H27A 110.0
O26 C27 H27B 110.0
C28 C27 H27B 110.0
H27A C27 H27B 108.4
O29 C28 C27 106.9(11)
O29 C28 H28A 110.3
C27 C28 H28A 110.3
O29 C28 H28B 110.3
C27 C28 H28B 110.3
H28A C28 H28B 108.6
C30 O29 C28 110.9(11)
C30 O29 Li2 125.4(11)
C28 O29 Li2 107.3(10)
O29 C30 H30A 109.5
O29 C30 H30B 109.5
H30A C30 H30B 109.5
O29 C30 H30C 109.5
H30A C30 H30C 109.5
H30B C30 H30C 109.5
O32 C31 H31A 109.5
O32 C31 H31B 109.5
H31A C31 H31B 109.5
O32 C31 H31C 109.5
H31A C31 H31C 109.5
H31B C31 H31C 109.5
C31 O32 C33 108.6(13)
C34 C33 O32 110.2(14)
C34 C33 H33A 109.6
O32 C33 H33A 109.6
C34 C33 H33B 109.6
O32 C33 H33B 109.6
H33A C33 H33B 108.1
C33 C34 O35 109.2(15)
C33 C34 H34A 109.9
O35 C34 H34A 109.8
C33 C34 H34B 109.8
O35 C34 H34B 109.8
H34A C34 H34B 108.3
C34 O35 C36 111.9(13)
C34 O35 Li2 123.3(11)
C36 O35 Li2 99.7(10)
O35 C36 C37 109.8(12)
O35 C36 H36A 109.7
C37 C36 H36A 109.7
O35 C36 H36B 109.7
C37 C36 H36B 109.7
H36A C36 H36B 108.2
O38 C37 C36 106.2(12)
O38 C37 H37A 110.5
C36 C37 H37A 110.5
O38 C37 H37B 110.5
C36 C37 H37B 110.5
H37A C37 H37B 108.7
C37 O38 C39 115.2(11)
C37 O38 Li2 119.0(12)
C39 O38 Li2 118.0(11)
O38 C39 C40 106.7(11)
O38 C39 H39A 110.4
C40 C39 H39A 110.4
O38 C39 H39B 110.4
C40 C39 H39B 110.4
H39A C39 H39B 108.6
O41 C40 C39 106.7(12)
O41 C40 H40A 110.4
C39 C40 H40A 110.4
O41 C40 H40B 110.4
C39 C40 H40B 110.4
H40A C40 H40B 108.6
C42 O41 C40 113.5(11)
C42 O41 Li2 125.7(11)
C40 O41 Li2 109.6(10)
O41 C42 C43 112.9(11)
O41 C42 H42A 109.0
C43 C42 H42A 109.0
O41 C42 H42B 109.0
C43 C42 H42B 109.0
H42A C42 H42B 107.8
O44 C43 C42 113.1(10)
O44 C43 H43A 109.0
C42 C43 H43A 109.0
O44 C43 H43B 109.0
C42 C43 H43B 109.0
H43A C43 H43B 107.8
C45 O44 C43 112.5(10)
C45 O44 Li3 111.7(9)
C43 O44 Li3 131.3(10)
O44 C45 C46 108.3(12)
O44 C45 H45A 110.0
C46 C45 H45A 110.0
O44 C45 H45B 110.0
C46 C45 H45B 110.0
H45A C45 H45B 108.4
O47 C46 C45 107.1(12)
O47 C46 H46A 110.3
C45 C46 H46A 110.3
O47 C46 H46B 110.3
C45 C46 H46B 110.3
H46A C46 H46B 108.6
C48 O47 C46 113.6(11)
C48 O47 Li3 119.0(10)
C46 O47 Li3 113.1(11)
O47 C48 C49 107.5(11)
O47 C48 H48A 110.2
C49 C48 H48A 110.2
O47 C48 H48B 110.2
C49 C48 H48B 110.2
H48A C48 H48B 108.5
O50 C49 C48 110.8(11)
O50 C49 H49A 109.5
C48 C49 H49A 109.5
O50 C49 H49B 109.5
C48 C49 H49B 109.5
H49A C49 H49B 108.1
C51 O50 C49 112.3(10)
C51 O50 Li3 110.9(9)
C49 O50 Li3 106.8(9)
O50 C51 C52 107.4(11)
O50 C51 H51A 110.2
C52 C51 H51A 110.2
O50 C51 H51B 110.2
C52 C51 H51B 110.2
H51A C51 H51B 108.5
O53 C52 C51 106.2(11)
O53 C52 H52A 110.5
C51 C52 H52A 110.5
O53 C52 H52B 110.5
C51 C52 H52B 110.5
H52A C52 H52B 108.7
C54 O53 C52 111.7(10)
C54 O53 Li3 106.2(9)
C52 O53 Li3 112.9(10)
O53 C54 C55 111.6(10)
O53 C54 H54A 109.3
C55 C54 H54A 109.3
O53 C54 H54B 109.3
C55 C54 H54B 109.3
H54A C54 H54B 108.0
O56 C55 C54 107.0(10)
O56 C55 H55A 110.3
C54 C55 H55A 110.3
O56 C55 H55B 110.3
C54 C55 H55B 110.3
H55A C55 H55B 108.6
C55 O56 C57 113.0(10)
C55 O56 Li3 117.5(9)
C57 O56 Li3 113.6(9)
O56 C57 C58 105.9(11)
O56 C57 H57A 110.6
C58 C57 H57A 110.6
O56 C57 H57B 110.6
C58 C57 H57B 110.6
H57A C57 H57B 108.7
O59 C58 C57 109.1(10)
O59 C58 H58A 109.9
C57 C58 H58A 109.9
O59 C58 H58B 109.9
C57 C58 H58B 109.9
H58A C58 H58B 108.3
C60 O59 C58 110.4(10)
C60 O59 Li3 125.1(10)
C58 O59 Li3 110.1(9)
O59 C60 H60A 109.5
O59 C60 H60B 109.5
H60A C60 H60B 109.5
O59 C60 H60C 109.5
H60A C60 H60C 109.5
H60B C60 H60C 109.5
O11 Li1 O2 101.6(15)
O11 Li1 O14 79.8(10)
O2 Li1 O14 93.6(12)
O11 Li1 O5 113.4(13)
O2 Li1 O5 81.5(11)
O14 Li1 O5 166.5(18)
O11 Li1 O8 76.4(10)
O2 Li1 O8 151.5(13)
O14 Li1 O8 113.6(12)
O5 Li1 O8 73.7(10)
O11 Li1 O17 142.3(13)
O2 Li1 O17 108.1(14)
O14 Li1 O17 75.7(10)
O5 Li1 O17 93.8(13)
O8 Li1 O17 87.7(12)
O38 Li2 O26 168.1(14)
O38 Li2 O29 108.4(11)
O26 Li2 O29 81.4(9)
O38 Li2 O23 94.6(10)
O26 Li2 O23 77.2(9)
O29 Li2 O23 154.7(12)
O38 Li2 O41 76.0(8)
O26 Li2 O41 97.8(11)
O29 Li2 O41 90.2(10)
O23 Li2 O41 105.8(11)
O38 Li2 O35 76.6(9)
O26 Li2 O35 110.8(11)
O29 Li2 O35 89.6(10)
O23 Li2 O35 85.7(9)
O41 Li2 O35 151.0(12)
O38 Li2 C25 146.8(12)
O26 Li2 C25 29.5(5)
O29 Li2 C25 101.4(9)
O23 Li2 C25 53.8(6)
O41 Li2 C25 118.9(11)
O35 Li2 C25 89.5(8)
O56 Li3 O47 168.6(12)
O56 Li3 O59 79.3(8)
O47 Li3 O59 93.8(9)
O56 Li3 O44 95.3(10)
O47 Li3 O44 77.7(9)
O59 Li3 O44 106.2(9)
O56 Li3 O53 78.5(8)
O47 Li3 O53 111.3(9)
O59 Li3 O53 147.4(12)
O44 Li3 O53 99.5(10)
O56 Li3 O50 113.9(11)
O47 Li3 O50 75.4(8)
O59 Li3 O50 93.8(10)
O44 Li3 O50 147.3(11)
O53 Li3 O50 73.9(7)

loop_
_geom_bond_atom_site_label_1
_geom_bond_atom_site_label_2
_geom_bond_distance
As1 F1 1.685(8)
As1 F6 1.688(9)
As1 F4 1.692(7)
As1 F3 1.693(7)
As1 F2 1.701(8)
As1 F5 1.701(8)
As2 F9 1.584(11)
As2 F12 1.629(10)
As2 F10 1.647(13)
As2 F7 1.683(9)
As2 F8 1.692(8)
As2 F11 1.715(11)
As3 F18 1.565(17)
As3 F17 1.611(11)
As3 F15 1.646(19)
As3 F16 1.654(12)
As3 F14 1.663(9)
As3 F13 1.664(8)
C1 O2 1.37(3)
C1 H1A 0.9800
C1 H1B 0.9800
C1 H1C 0.9800
O2 C3 1.49(3)
O2 Li1 2.06(3)
C3 C4 1.51(3)
C3 H3A 0.9900
C3 H3B 0.9900
C4 O5 1.37(2)
C4 H4A 0.9900
C4 H4B 0.9900
O5 C6 1.44(3)
O5 Li1 2.09(3)
C6 C7 1.41(3)
C6 H6A 0.9900
C6 H6B 0.9900
C7 O8 1.37(3)
C7 H7A 0.9900
C7 H7B 0.9900
O8 C9 1.39(2)
O8 Li1 2.22(3)
C9 C10 1.46(3)
C9 H9A 0.9900
C9 H9B 0.9900
C10 O11 1.43(2)
C10 H10A 0.9900
C10 H10B 0.9900
O11 C12 1.411(18)
O11 Li1 2.06(3)
C12 C13 1.52(2)
C12 H12A 0.9900
C12 H12B 0.9900
C13 O14 1.39(3)
C13 H13A 0.9900
C13 H13B 0.9900
O14 C15 1.415(18)
O14 Li1 2.07(2)
C15 C16 1.50(3)
C15 H15A 0.9900
C15 H15B 0.9900
C16 O17 1.39(3)
C16 H16A 0.9900
C16 H16B 0.9900
O17 C18 1.54(2)
O17 Li1 2.28(3)
C18 C19 1.33(3)
C18 H18A 0.9900
C18 H18B 0.9900
C19 O20 1.427(17)
C19 H19A 0.9900
C19 H19B 0.9900
O20 C21 1.405(16)
C21 C22 1.49(2)
C21 H21A 0.9900
C21 H21B 0.9900
C22 O23 1.467(16)
C22 H22A 0.9900
C22 H22B 0.9900
O23 C24 1.399(16)
O23 Li2 2.11(2)
C24 C25 1.477(19)
C24 H24A 0.9900
C24 H24B 0.9900
C25 O26 1.428(16)
C25 Li2 2.78(3)
C25 H25A 0.9900
C25 H25B 0.9900
O26 C27 1.412(16)
O26 Li2 2.01(3)
C27 C28 1.50(2)
C27 H27A 0.9900
C27 H27B 0.9900
C28 O29 1.414(17)
C28 H28A 0.9900
C28 H28B 0.9900
O29 C30 1.393(17)
O29 Li2 2.07(2)
C30 H30A 0.9800
C30 H30B 0.9800
C30 H30C 0.9800
C31 O32 1.42(2)
C31 H31A 0.9800
C31 H31B 0.9800
C31 H31C 0.9800
O32 C33 1.48(2)
C33 C34 1.39(3)
C33 H33A 0.9900
C33 H33B 0.9900
C34 O35 1.395(17)
C34 H34A 0.9900
C34 H34B 0.9900
O35 C36 1.460(19)
O35 Li2 2.37(3)
C36 C37 1.46(2)
C36 H36A 0.9900
C36 H36B 0.9900
C37 O38 1.422(16)
C37 H37A 0.9900
C37 H37B 0.9900
O38 C39 1.462(16)
O38 Li2 1.99(2)
C39 C40 1.48(2)
C39 H39A 0.9900
C39 H39B 0.9900
C40 O41 1.443(16)
C40 H40A 0.9900
C40 H40B 0.9900
O41 C42 1.440(16)
O41 Li2 2.24(3)
C42 C43 1.473(18)
C42 H42A 0.9900
C42 H42B 0.9900
C43 O44 1.421(14)
C43 H43A 0.9900
C43 H43B 0.9900
O44 C45 1.398(16)
O44 Li3 2.10(3)
C45 C46 1.49(2)
C45 H45A 0.9900
C45 H45B 0.9900
C46 O47 1.411(16)
C46 H46A 0.9900
C46 H46B 0.9900
O47 C48 1.402(16)
O47 Li3 2.07(2)
C48 C49 1.47(2)
C48 H48A 0.9900
C48 H48B 0.9900
C49 O50 1.440(15)
C49 H49A 0.9900
C49 H49B 0.9900
O50 C51 1.417(16)
O50 Li3 2.27(2)
C51 C52 1.50(2)
C51 H51A 0.9900
C51 H51B 0.9900
C52 O53 1.430(16)
C52 H52A 0.9900
C52 H52B 0.9900
O53 C54 1.407(15)
O53 Li3 2.18(2)
C54 C55 1.511(19)
C54 H54A 0.9900
C54 H54B 0.9900
C55 O56 1.414(14)
C55 H55A 0.9900
C55 H55B 0.9900
O56 C57 1.422(14)
O56 Li3 2.03(2)
C57 C58 1.487(19)
C57 H57A 0.9900
C57 H57B 0.9900
C58 O59 1.447(16)
C58 H58A 0.9900
C58 H58B 0.9900
O59 C60 1.406(14)
O59 Li3 2.09(2)
C60 H60A 0.9800
C60 H60B 0.9800
C60 H60C 0.9800

loop_
_geom_torsion_atom_site_label_1
_geom_torsion_atom_site_label_2
_geom_torsion_atom_site_label_3
_geom_torsion_atom_site_label_4
_geom_torsion
C1 O2 C3 C4 -177(2)
Li1 O2 C3 C4 38.3(18)
O2 C3 C4 O5 -60.2(18)
C3 C4 O5 C6 -177.2(15)
C3 C4 O5 Li1 50.3(19)
C4 O5 C6 C7 -164.2(17)
Li1 O5 C6 C7 -36(2)
O5 C6 C7 O8 53(2)
C6 C7 O8 C9 73(2)
C6 C7 O8 Li1 -44(2)
C7 O8 C9 C10 -164.1(18)
Li1 O8 C9 C10 -45.4(18)
O8 C9 C10 O11 59.6(18)
C9 C10 O11 C12 -167.4(14)
C9 C10 O11 Li1 -44.4(17)
C10 O11 C12 C13 82(2)
Li1 O11 C12 C13 -44(2)
O11 C12 C13 O14 47(3)
C12 C13 O14 C15 -167.5(15)
C12 C13 O14 Li1 -28(2)
C13 O14 C15 C16 173.2(17)
Li1 O14 C15 C16 34.8(19)
O14 C15 C16 O17 -56(2)
C15 C16 O17 C18 -177.3(17)
C15 C16 O17 Li1 48.5(19)
C16 O17 C18 C19 67(3)
Li1 O17 C18 C19 -162.6(15)
O17 C18 C19 O20 -82(2)
C18 C19 O20 C21 -87.2(19)
C19 O20 C21 C22 171.1(14)
O20 C21 C22 O23 -61.5(18)
C21 C22 O23 C24 -62.8(16)
C21 C22 O23 Li2 151.9(13)
C22 O23 C24 C25 -172.4(11)
Li2 O23 C24 C25 -23.8(14)
O23 C24 C25 O26 52.9(13)
O23 C24 C25 Li2 16.5(10)
C24 C25 O26 C27 177.9(11)
Li2 C25 O26 C27 -123.6(13)
C24 C25 O26 Li2 -58.5(13)
C25 O26 C27 C28 155.5(11)
Li2 O26 C27 C28 34.5(15)
O26 C27 C28 O29 -53.8(14)
C27 C28 O29 C30 -174.1(12)
C27 C28 O29 Li2 45.6(13)
C31 O32 C33 C34 -165.6(15)
O32 C33 C34 O35 73.7(17)
C33 C34 O35 C36 -163.1(14)
C33 C34 O35 Li2 78.1(17)
C34 O35 C36 C37 -82.9(16)
Li2 O35 C36 C37 49.1(14)
O35 C36 C37 O38 -59.8(17)
C36 C37 O38 C39 -173.4(13)
C36 C37 O38 Li2 38.0(18)
C37 O38 C39 C40 170.1(13)
Li2 O38 C39 C40 -40.9(17)
O38 C39 C40 O41 51.6(15)
C39 C40 O41 C42 173.1(11)
C39 C40 O41 Li2 -40.8(14)
C40 O41 C42 C43 77.5(16)
Li2 O41 C42 C43 -62.2(17)
O41 C42 C43 O44 162.9(12)
C42 C43 O44 C45 -68.4(15)
C42 C43 O44 Li3 85.5(15)
C43 O44 C45 C46 -161.1(11)
Li3 O44 C45 C46 39.7(14)
O44 C45 C46 O47 -51.6(14)
C45 C46 O47 C48 179.3(11)
C45 C46 O47 Li3 39.7(14)
C46 O47 C48 C49 -171.1(12)
Li3 O47 C48 C49 -34.1(16)
O47 C48 C49 O50 50.1(16)
C48 C49 O50 C51 79.8(15)
C48 C49 O50 Li3 -42.0(14)
C49 O50 C51 C52 -161.5(11)
Li3 O50 C51 C52 -42.1(14)
O50 C51 C52 O53 58.8(14)
C51 C52 O53 C54 -167.3(11)
C51 C52 O53 Li3 -47.7(14)
C52 O53 C54 C55 79.2(13)
Li3 O53 C54 C55 -44.3(14)
O53 C54 C55 O56 47.1(15)
C54 C55 O56 C57 -161.1(10)
C54 C55 O56 Li3 -25.7(15)
C55 O56 C57 C58 179.6(10)
Li3 O56 C57 C58 42.4(13)
O56 C57 C58 O59 -50.9(13)
C57 C58 O59 C60 178.9(11)
C57 C58 O59 Li3 36.6(14)
C12 O11 Li1 O2 -69.3(15)
C10 O11 Li1 O2 166.5(12)
C12 O11 Li1 O14 22.3(15)
C10 O11 Li1 O14 -101.9(13)
C12 O11 Li1 O5 -155.0(15)
C10 O11 Li1 O5 80.8(17)
C12 O11 Li1 O8 139.8(12)
C10 O11 Li1 O8 15.6(13)
C12 O11 Li1 O17 72(3)
C10 O11 Li1 O17 -52(3)
C1 O2 Li1 O11 103(3)
C3 O2 Li1 O11 -121.7(14)
C1 O2 Li1 O14 23(3)
C3 O2 Li1 O14 158.0(14)
C1 O2 Li1 O5 -145(3)
C3 O2 Li1 O5 -9.3(15)
C1 O2 Li1 O8 -174(4)
C3 O2 Li1 O8 -39(4)
C1 O2 Li1 O17 -53(3)
C3 O2 Li1 O17 81.9(15)
C13 O14 Li1 O11 4.1(16)
C15 O14 Li1 O11 142.7(11)
C13 O14 Li1 O2 105.2(16)
C15 O14 Li1 O2 -116.2(13)
C13 O14 Li1 O5 173(7)
C15 O14 Li1 O5 -48(8)
C13 O14 Li1 O8 -66(2)
C15 O14 Li1 O8 72.5(18)
C13 O14 Li1 O17 -147.0(14)
C15 O14 Li1 O17 -8.4(14)
C4 O5 Li1 O11 75.4(19)
C6 O5 Li1 O11 -55(2)
C4 O5 Li1 O2 -23.6(17)
C6 O5 Li1 O2 -154.0(14)
C4 O5 Li1 O14 -93(7)
C6 O5 Li1 O14 136(7)
C4 O5 Li1 O8 142.2(14)
C6 O5 Li1 O8 11.8(17)
C4 O5 Li1 O17 -131.3(15)
C6 O5 Li1 O17 98.3(16)
C7 O8 Li1 O11 136.3(12)
C9 O8 Li1 O11 16.9(14)
C7 O8 Li1 O2 47(4)
C9 O8 Li1 O2 -72(4)
C7 O8 Li1 O14 -151.4(16)
C9 O8 Li1 O14 89.2(19)
C7 O8 Li1 O5 16.5(14)
C9 O8 Li1 O5 -102.9(15)
C7 O8 Li1 O17 -78.1(13)
C9 O8 Li1 O17 162.5(14)
C16 O17 Li1 O11 -73(2)
C18 O17 Li1 O11 147(2)
C16 O17 Li1 O2 67.0(15)
C18 O17 Li1 O2 -72.4(17)
C16 O17 Li1 O14 -22.1(13)
C18 O17 Li1 O14 -161.5(14)
C16 O17 Li1 O5 149.3(13)
C18 O17 Li1 O5 9.9(18)
C16 O17 Li1 O8 -137.2(12)
C18 O17 Li1 O8 83.4(15)
C37 O38 Li2 O26 -139(7)
C39 O38 Li2 O26 73(7)
C37 O38 Li2 O29 76.5(15)
C39 O38 Li2 O29 -71.2(15)
C37 O38 Li2 O23 -92.9(13)
C39 O38 Li2 O23 119.3(12)
C37 O38 Li2 O41 161.9(11)
C39 O38 Li2 O41 14.2(12)
C37 O38 Li2 O35 -8.5(12)
C39 O38 Li2 O35 -156.2(10)
C37 O38 Li2 C25 -76(2)
C39 O38 Li2 C25 136(2)
C27 O26 Li2 O38 -154(7)
C25 O26 Li2 O38 81(7)
C27 O26 Li2 O29 -7.7(12)
C25 O26 Li2 O29 -132.5(9)
C27 O26 Li2 O23 158.8(9)
C25 O26 Li2 O23 34.0(10)
C27 O26 Li2 O41 -96.7(11)
C25 O26 Li2 O41 138.5(9)
C27 O26 Li2 O35 78.5(13)
C25 O26 Li2 O35 -46.3(13)
C27 O26 Li2 C25 124.8(13)
C30 O29 Li2 O38 18.1(19)
C28 O29 Li2 O38 151.0(11)
C30 O29 Li2 O26 -155.0(11)
C28 O29 Li2 O26 -22.1(11)
C30 O29 Li2 O23 173(3)
C28 O29 Li2 O23 -54(4)
C30 O29 Li2 O41 -57.2(15)
C28 O29 Li2 O41 75.8(11)
C30 O29 Li2 O35 93.9(13)
C28 O29 Li2 O35 -133.2(9)
C30 O29 Li2 C25 -176.7(11)
C28 O29 Li2 C25 -43.8(12)
C24 O23 Li2 O38 -176.4(10)
C22 O23 Li2 O38 -30.7(16)
C24 O23 Li2 O26 -5.1(12)
C22 O23 Li2 O26 140.6(11)
C24 O23 Li2 O29 28(4)
C22 O23 Li2 O29 173(3)
C24 O23 Li2 O41 -99.7(11)
C22 O23 Li2 O41 46.0(16)
C24 O23 Li2 O35 107.4(10)
C22 O23 Li2 O35 -106.9(11)
C24 O23 Li2 C25 14.8(9)
C22 O23 Li2 C25 160.5(12)
C42 O41 Li2 O38 156.7(11)
C40 O41 Li2 O38 15.8(11)
C42 O41 Li2 O26 -13.0(15)
C40 O41 Li2 O26 -154.0(10)
C42 O41 Li2 O29 -94.3(13)
C40 O41 Li2 O29 124.7(11)
C42 O41 Li2 O23 65.8(15)
C40 O41 Li2 O23 -75.2(13)
C42 O41 Li2 O35 176(2)
C40 O41 Li2 O35 35(3)
C42 O41 Li2 C25 8.8(17)
C40 O41 Li2 C25 -132.1(12)
C34 O35 Li2 O38 102.4(14)
C36 O35 Li2 O38 -22.1(10)
C34 O35 Li2 O26 -87.3(16)
C36 O35 Li2 O26 148.3(12)
C34 O35 Li2 O29 -6.7(16)
C36 O35 Li2 O29 -131.1(10)
C34 O35 Li2 O23 -161.8(13)
C36 O35 Li2 O23 73.8(10)
C34 O35 Li2 O41 83(3)
C36 O35 Li2 O41 -42(3)
C34 O35 Li2 C25 -108.1(13)
C36 O35 Li2 C25 127.5(9)
O26 C25 Li2 O38 -158(3)
C24 C25 Li2 O38 -34(2)
C24 C25 Li2 O26 124.6(13)
O26 C25 Li2 O29 48.0(10)
C24 C25 Li2 O29 172.6(12)
O26 C25 Li2 O23 -137.5(13)
C24 C25 Li2 O23 -12.9(8)
O26 C25 Li2 O41 -48.6(11)
C24 C25 Li2 O41 76.0(12)
O26 C25 Li2 O35 137.5(12)
C24 C25 Li2 O35 -97.9(10)
C55 O56 Li3 O47 153(7)
C57 O56 Li3 O47 -72(7)
C55 O56 Li3 O59 -153.5(9)
C57 O56 Li3 O59 -18.4(11)
C55 O56 Li3 O44 101.0(11)
C57 O56 Li3 O44 -123.9(9)
C55 O56 Li3 O53 2.4(12)
C57 O56 Li3 O53 137.6(9)
C55 O56 Li3 O50 -64.0(14)
C57 O56 Li3 O50 71.1(12)
C48 O47 Li3 O56 155(7)
C46 O47 Li3 O56 -68(7)
C48 O47 Li3 O59 102.1(11)
C46 O47 Li3 O59 -120.7(11)
C48 O47 Li3 O44 -152.2(10)
C46 O47 Li3 O44 -15.0(11)
C48 O47 Li3 O53 -56.7(16)
C46 O47 Li3 O53 80.5(14)
C48 O47 Li3 O50 9.1(12)
C46 O47 Li3 O50 146.4(9)
C60 O59 Li3 O56 -146.2(10)
C58 O59 Li3 O56 -10.8(11)
C60 O59 Li3 O47 24.6(15)
C58 O59 Li3 O47 160.0(10)
C60 O59 Li3 O44 -53.7(15)
C58 O59 Li3 O44 81.7(12)
C60 O59 Li3 O53 165.9(19)
C58 O59 Li3 O53 -59(2)
C60 O59 Li3 O50 100.1(12)
C58 O59 Li3 O50 -124.4(10)
C45 O44 Li3 O56 156.2(9)
C43 O44 Li3 O56 2.2(14)
C45 O44 Li3 O47 -14.6(10)
C43 O44 Li3 O47 -168.7(10)
C45 O44 Li3 O59 75.8(12)
C43 O44 Li3 O59 -78.2(14)
C45 O44 Li3 O53 -124.5(10)
C43 O44 Li3 O53 81.4(13)
C45 O44 Li3 O50 -50(2)
C43 O44 Li3 O50 156.3(16)
C54 O53 Li3 O56 23.1(11)
C52 O53 Li3 O56 -99.7(11)
C54 O53 Li3 O47 -150.9(11)
C52 O53 Li3 O47 86.4(14)
C54 O53 Li3 O59 71(2)
C52 O53 Li3 O59 -52(2)
C54 O53 Li3 O44 -70.5(11)
C52 O53 Li3 O44 166.8(10)
C54 O53 Li3 O50 142.4(9)
C52 O53 Li3 O50 19.6(11)
C51 O50 Li3 O56 82.6(12)
C49 O50 Li3 O56 -154.7(10)
C51 O50 Li3 O47 -104.5(9)
C49 O50 Li3 O47 18.2(10)
C51 O50 Li3 O59 162.6(9)
C49 O50 Li3 O59 -74.7(10)
C51 O50 Li3 O44 -69(2)
C49 O50 Li3 O44 54(2)
C51 O50 Li3 O53 13.4(10)
C49 O50 Li3 O53 136.1(9)
